data_7251637
loop_
_publ_author_name
'Nakano, Takeo'
'Ichikawa, Shota'
'Inaba, Ryoto'
'Sumida, Akifumi'
'Hamasaki, Atom'
'Imoto, Hiroaki'
'Naka, Kensuke'

_publ_section_title
;
 Development of unsymmetrical boron complexes bearing (iso)quinolylphenol
 ligands and their halogenated derivatives; crystal polymorphism for
 white-light-emitting properties.
;
_journal_issue 7
_journal_name_full 'Physical chemistry chemical physics : PCCP'
_journal_page_first 4626
_journal_page_last 4635
_journal_paper_doi 10.1039/d5cp04402b
_journal_volume 28
_journal_year 2026
_chemical_formula_moiety 'C15 H9 B Cl F2 N O'
_chemical_formula_sum 'C15 H9 B Cl F2 N O'
_chemical_formula_weight 303.49
_space_group_crystal_system monoclinic
_space_group_IT_number 15
_space_group_name_Hall '-C 2yc'
_space_group_name_H-M_alt 'C 1 2/c 1'
_atom_sites_solution_hydrogens geom
_atom_sites_solution_primary dual
_audit_creation_date 2026-01-19
_audit_creation_method
;
Olex2 1.5
(compiled 2024.02.16 svn.r378c4104 for OlexSys, GUI svn.r6928)
;
_audit_update_record
;
2026-01-21 deposited with the CCDC.	2026-01-23 downloaded from the CCDC.
;
_cell_angle_alpha 90
_cell_angle_beta 94.249(7)
_cell_angle_gamma 90
_cell_formula_units_Z 4
_cell_length_a 15.7404(11)
_cell_length_b 7.4307(6)
_cell_length_c 10.7770(9)
_cell_measurement_reflns_used 1511
_cell_measurement_temperature 100.15
_cell_measurement_theta_max 76.1150
_cell_measurement_theta_min 5.6510
_cell_volume 1257.04(17)
_computing_cell_refinement 'CrysAlisPro 1.171.42.90a (Rigaku OD, 2023)'
_computing_data_collection 'CrysAlisPro 1.171.42.90a (Rigaku OD, 2023)'
_computing_data_reduction 'CrysAlisPro 1.171.42.90a (Rigaku OD, 2023)'
_computing_molecular_graphics 'Olex2 1.5 (Dolomanov et al., 2009)'
_computing_publication_material 'Olex2 1.5 (Dolomanov et al., 2009)'
_computing_structure_refinement 'SHELXL 2019/3 (Sheldrick, 2015)'
_computing_structure_solution 'SHELXT 2018/2 (Sheldrick, 2018)'
_diffrn_ambient_temperature 100.15
_diffrn_detector 'Hybrid Pixel Array Detector'
_diffrn_detector_area_resol_mean 10.0000
_diffrn_detector_type HyPix
_diffrn_measured_fraction_theta_full 0.996
_diffrn_measured_fraction_theta_max 0.937
_diffrn_measurement_details
;
List of Runs (angles in degrees, time in seconds):

  # Type    Start    End  Width  t~exp~   \w     \q     \k     \f   Frames
#--------------------------------------------------------------------------
  1  \w    -46.00 -19.00   0.50    0.99    --  -91.75  57.00 150.00   54
  2  \w    -61.00 -26.00   0.50    0.99    --  -91.75  57.00 120.00   70
  3  \w    -65.00 -29.00   0.50    0.99    --  -91.75  57.00  90.00   72
  4  \w    -54.00 -25.00   0.50    0.99    --  -91.75  57.00  60.00   58
  5  \w    -26.00  22.00   0.50    0.25    --  -47.79  19.00  30.00   96
  6  \w    -23.00  17.00   0.50    0.25    --  -47.79  19.00-120.00   80
  7  \w    -54.00 -16.00   0.50    0.25    --  -47.79 124.00 -68.00   76
  8  \w    -78.00 -22.00   0.50    0.99    --  -91.75 125.00  60.00  112
  9  \w    -69.00 -31.00   0.50    0.99    --  -91.75 149.00  95.00   76
 10  \w     99.00 124.00   0.50    0.99    --  106.90 149.00  95.00   50
 11  \w    112.00 137.00   0.50    0.99    --  106.90 124.00 -68.00   50
 12  \w    144.00 177.00   0.50    0.99    --  106.90  57.00  90.00   66
 13  \w     93.00 138.00   0.50    0.99    --  106.90  57.00  90.00   90
 14  \w     63.00 104.00   0.50    0.99    --  106.90 -99.00-120.00   82
 15  \w     75.00 105.00   0.50    0.99    --  106.90 -99.00 -90.00   60
 16  \w     87.00 112.00   0.50    0.99    --  106.90-149.00  48.00   50
 17  \w     47.00  76.00   0.50    0.25    --   47.79-124.00-147.00   58
 18  \w     57.00  92.00   0.50    0.99    --  106.90-124.00-147.00   70
 19  \w     55.00 104.00   0.50    0.99    --  106.90 -99.00-150.00   98
 20  \w     37.00  64.00   0.50    0.99    --  106.90 -57.00 -90.00   54
 21  \w    -27.00  23.00   0.50    0.25    --   47.79 -19.00-180.00  100
 22  \w    -24.00  10.00   0.50    0.25    --   47.79 -19.00-120.00   68
 23  \w   -140.00-115.00   0.50    0.99    --  -91.75 -99.00-180.00   50
 24  \w   -159.00 -75.00   0.50    0.99    --  -91.75-124.00-147.00  168
 25  \w    -88.00 -63.00   0.50    0.25    --  -47.79-149.00  48.00   50
 26  \w   -127.00-102.00   0.50    0.99    --  -91.75-149.00  48.00   50
;
_diffrn_measurement_device 'four-circle diffractometer'
_diffrn_measurement_device_type 'XtaLAB Synergy, Dualflex, HyPix'
_diffrn_measurement_method '\w scans'
_diffrn_orient_matrix_type 'CrysAlisPro convention (1999,Acta A55,543-557)'
_diffrn_orient_matrix_UB_11 -0.0878938000
_diffrn_orient_matrix_UB_12 0.0630498000
_diffrn_orient_matrix_UB_13 0.0371863000
_diffrn_orient_matrix_UB_21 0.0308626000
_diffrn_orient_matrix_UB_22 0.1966437000
_diffrn_orient_matrix_UB_23 0.0003881000
_diffrn_orient_matrix_UB_31 -0.0310675000
_diffrn_orient_matrix_UB_32 0.0179708000
_diffrn_orient_matrix_UB_33 -0.1383867000
_diffrn_radiation_monochromator mirror
_diffrn_radiation_probe x-ray
_diffrn_radiation_type 'Cu K\a'
_diffrn_radiation_wavelength 1.54184
_diffrn_reflns_av_R_equivalents 0.0390
_diffrn_reflns_av_unetI/netI 0.0534
_diffrn_reflns_Laue_measured_fraction_full 0.996
_diffrn_reflns_Laue_measured_fraction_max 0.937
_diffrn_reflns_limit_h_max 19
_diffrn_reflns_limit_h_min -19
_diffrn_reflns_limit_k_max 8
_diffrn_reflns_limit_k_min -9
_diffrn_reflns_limit_l_max 10
_diffrn_reflns_limit_l_min -13
_diffrn_reflns_number 4069
_diffrn_reflns_point_group_measured_fraction_full 0.996
_diffrn_reflns_point_group_measured_fraction_max 0.937
_diffrn_reflns_theta_full 67.684
_diffrn_reflns_theta_max 76.071
_diffrn_reflns_theta_min 5.637
_diffrn_source 'micro-focus sealed X-ray tube'
_diffrn_source_type 'PhotonJet (Cu) X-ray Source'
_exptl_absorpt_coefficient_mu 2.899
_exptl_absorpt_correction_T_max 1.00000
_exptl_absorpt_correction_T_min 0.69380
_exptl_absorpt_correction_type multi-scan
_exptl_absorpt_process_details
;
CrysAlisPro 1.171.42.90a (Rigaku Oxford Diffraction, 2023)
Empirical absorption correction using spherical harmonics,
implemented in SCALE3 ABSPACK scaling algorithm.
;
_exptl_crystal_colour yellow
_exptl_crystal_colour_primary yellow
_exptl_crystal_density_diffrn 1.604
_exptl_crystal_description block
_exptl_crystal_F_000 616
_exptl_crystal_size_max 0.38
_exptl_crystal_size_mid 0.111
_exptl_crystal_size_min 0.053
_refine_diff_density_max 0.286
_refine_diff_density_min -0.215
_refine_diff_density_rms 0.033
_refine_ls_extinction_method none
_refine_ls_goodness_of_fit_ref 1.061
_refine_ls_hydrogen_treatment constr
_refine_ls_matrix_type full
_refine_ls_number_parameters 182
_refine_ls_number_reflns 1228
_refine_ls_number_restraints 0
_refine_ls_restrained_S_all 1.061
_refine_ls_R_factor_all 0.0635
_refine_ls_R_factor_gt 0.0501
_refine_ls_shift/su_max 0.000
_refine_ls_shift/su_mean 0.000
_refine_ls_structure_factor_coef Fsqd
_refine_ls_weighting_details 'w=1/[\s^2^(Fo^2^)+(0.0275P)^2^+0.9918P] where P=(Fo^2^+2Fc^2^)/3'
_refine_ls_weighting_scheme calc
_refine_ls_wR_factor_gt 0.1221
_refine_ls_wR_factor_ref 0.1311
_reflns_Friedel_coverage 0.000
_reflns_number_gt 942
_reflns_number_total 1228
_reflns_threshold_expression 'I > 2\s(I)'
_cod_data_source_file d5cp04402b2.cif
_cod_data_source_block 250529_3_1p4cl_b_orange_3rd_autored
_cod_database_code 7251637
_shelx_shelxl_version_number 2019/3
_chemical_oxdiff_formula 'C15 H9 B1 N1 O1 Cl1 F2'
_shelx_space_group_comment
;
The symmetry employed for this shelxl refinement is uniquely defined
by the following loop, which should always be used as a source of
symmetry information in preference to the above space-group names.
They are only intended as comments.
;
_shelx_estimated_absorpt_t_max 0.862
_shelx_estimated_absorpt_t_min 0.406
_olex2_refinement_description
;
1. Fixed Uiso
 At 1.2 times of:
  All C(H) groups
2. Others
 Fixed Sof: Cl11(0.5) N2(0.5) O10(0.5) C6(0.5) H6(0.5) C5(0.5) H5(0.5) C4(0.5)
 C9(0.5) C8(0.5) H8(0.5) C7(0.5) C12(0.5) H12(0.5) C15(0.5) C16(0.5) H16(0.5)
 C17(0.5) H17(0.5) C18(0.5) H18(0.5) C19(0.5) H19(0.5) C14(0.5) C13(0.5)
 H13(0.5) F20(0.5) F21(0.5)
3.a Aromatic/amide H refined with riding coordinates:
 C6(H6), C5(H5), C8(H8), C12(H12), C16(H16), C17(H17), C18(H18), C19(H19),
 C13(H13)
;
_olex2_submission_special_instructions 'No special instructions were received'
_oxdiff_exptl_absorpt_empirical_details
;
Empirical correction (ABSPACK) includes:
- Absorption correction using spherical harmonics
- Frame scaling
;
_oxdiff_exptl_absorpt_empirical_full_max 1.395
_oxdiff_exptl_absorpt_empirical_full_min 0.505

loop_
_space_group_symop_operation_xyz
'x, y, z'
'-x, y, -z+1/2'
'x+1/2, y+1/2, z'
'-x+1/2, y+1/2, -z+1/2'
'-x, -y, -z'
'x, -y, z-1/2'
'-x+1/2, -y+1/2, -z'
'x+1/2, -y+1/2, z-1/2'

loop_
_atom_site_label
_atom_site_type_symbol
_atom_site_fract_x
_atom_site_fract_y
_atom_site_fract_z
_atom_site_U_iso_or_equiv
_atom_site_adp_type
_atom_site_occupancy
_atom_site_site_symmetry_order
_atom_site_calc_flag
_atom_site_refinement_flags_posn
_atom_site_refinement_flags_adp
_atom_site_refinement_flags_occupancy
_atom_site_disorder_assembly
_atom_site_disorder_group
Cl11 Cl 0.74422(10) 0.4551(2) 1.18602(15) 0.0811(5) Uani 0.5 1 d . . P A -1
C3 C 0.500000 0.5261(4) 0.750000 0.0585(9) Uani 1 2 d S T P . .
B1 B 0.500000 0.1812(4) 0.750000 0.0685(12) Uani 1 2 d S T P . .
N2 N 0.4646(2) 0.3755(5) 0.6849(4) 0.0541(9) Uani 0.5 1 d . . P B -1
O10 O 0.5398(2) 0.1903(4) 0.8565(4) 0.0681(9) Uani 0.5 1 d . . P A -1
C6 C 0.6479(5) 0.6485(10) 1.0119(9) 0.072(2) Uani 0.5 1 d . . P A -1
H6 H 0.671790 0.754661 1.049073 0.087 Uiso 0.5 1 calc R U P A -1
C5 C 0.5926(11) 0.6599(19) 0.9153(16) 0.061(4) Uani 0.5 1 d . . P A -1
H5 H 0.578199 0.776330 0.883941 0.073 Uiso 0.5 1 calc R U P A -1
C4 C 0.5530(3) 0.5094(5) 0.8547(5) 0.0563(11) Uani 0.5 1 d . . P A -1
C9 C 0.5761(10) 0.340(2) 0.9027(18) 0.058(3) Uani 0.5 1 d . . P A -1
C8 C 0.6331(4) 0.3224(9) 1.0072(6) 0.0613(14) Uani 0.5 1 d . . P A -1
H8 H 0.645556 0.206926 1.041727 0.074 Uiso 0.5 1 calc R U P A -1
C7 C 0.6721(4) 0.4762(13) 1.0612(8) 0.0635(17) Uani 0.5 1 d . . P A -1
C12 C 0.4627(3) 0.6969(5) 0.7033(5) 0.0660(13) Uani 0.5 1 d . . P B -1
H12 H 0.478387 0.804433 0.746829 0.079 Uiso 0.5 1 calc R U P B -1
C15 C 0.4106(10) 0.3864(18) 0.5752(16) 0.049(2) Uani 0.5 1 d . . P B -1
C16 C 0.3843(4) 0.2330(8) 0.5059(5) 0.0593(16) Uani 0.5 1 d . . P B -1
H16 H 0.404468 0.117604 0.532104 0.071 Uiso 0.5 1 calc R U P B -1
C17 C 0.3313(3) 0.2481(7) 0.4033(5) 0.0675(12) Uani 0.5 1 d . . P B -1
H17 H 0.314459 0.142327 0.358403 0.081 Uiso 0.5 1 calc R U P B -1
C18 C 0.3003(5) 0.4125(9) 0.3607(9) 0.082(2) Uani 0.5 1 d . . P B -1
H18 H 0.263012 0.419755 0.287348 0.098 Uiso 0.5 1 calc R U P B -1
C19 C 0.3248(5) 0.5702(15) 0.4280(8) 0.068(2) Uani 0.5 1 d . . P B -1
H19 H 0.304097 0.684564 0.400549 0.081 Uiso 0.5 1 calc R U P B -1
C14 C 0.3781(4) 0.5561(8) 0.5317(7) 0.0623(15) Uani 0.5 1 d . . P B -1
C13 C 0.4082(14) 0.709(2) 0.6032(19) 0.066(3) Uani 0.5 1 d . . P B -1
H13 H 0.388202 0.824419 0.577767 0.079 Uiso 0.5 1 calc R U P B -1
F20 F 0.41929(15) 0.0840(3) 0.7534(3) 0.0605(7) Uani 0.5 1 d . . P B -1
F21 F 0.54048(17) 0.0966(3) 0.6524(3) 0.0661(7) Uani 0.5 1 d . . P B -1

loop_
_atom_site_aniso_label
_atom_site_aniso_U_11
_atom_site_aniso_U_22
_atom_site_aniso_U_33
_atom_site_aniso_U_23
_atom_site_aniso_U_13
_atom_site_aniso_U_12
Cl11 0.0698(8) 0.0782(10) 0.0996(11) -0.0041(7) 0.0354(8) -0.0109(7)
C3 0.0730(19) 0.0285(14) 0.081(2) 0.000 0.0500(18) 0.000
B1 0.066(2) 0.0250(16) 0.120(4) 0.000 0.049(3) 0.000
N2 0.0549(19) 0.0270(19) 0.086(3) 0.0017(18) 0.0450(18) 0.0024(15)
O10 0.0665(19) 0.0285(16) 0.111(3) 0.0077(16) 0.0169(18) 0.0040(13)
C6 0.085(5) 0.041(4) 0.098(6) -0.009(4) 0.056(4) -0.015(3)
C5 0.065(4) 0.055(11) 0.066(6) -0.002(6) 0.030(4) -0.011(6)
C4 0.062(2) 0.031(2) 0.082(3) 0.002(2) 0.046(2) 0.000(2)
C9 0.053(5) 0.042(8) 0.084(8) -0.015(5) 0.038(5) -0.004(4)
C8 0.060(3) 0.038(3) 0.090(4) 0.005(3) 0.031(3) -0.003(3)
C7 0.061(3) 0.061(5) 0.074(4) 0.001(4) 0.038(3) -0.001(4)
C12 0.086(3) 0.026(2) 0.093(4) 0.001(2) 0.051(3) 0.0047(18)
C15 0.052(5) 0.032(6) 0.067(6) 0.010(4) 0.032(4) 0.005(4)
C16 0.065(3) 0.035(3) 0.083(4) -0.005(3) 0.038(3) 0.002(2)
C17 0.064(3) 0.067(3) 0.075(3) 0.001(3) 0.025(2) 0.006(2)
C18 0.067(4) 0.080(4) 0.104(5) 0.021(4) 0.054(4) 0.029(4)
C19 0.067(4) 0.059(5) 0.084(5) 0.018(4) 0.046(3) 0.013(4)
C14 0.069(3) 0.034(3) 0.091(4) -0.002(4) 0.055(3) 0.001(3)
C13 0.087(5) 0.037(6) 0.080(7) 0.009(5) 0.047(5) 0.010(4)
F20 0.0571(14) 0.0342(12) 0.0932(18) 0.0125(12) 0.0260(13) -0.0030(10)
F21 0.0697(15) 0.0333(12) 0.1007(19) 0.0023(13) 0.0420(14) 0.0130(11)

loop_
_atom_type_symbol
_atom_type_description
_atom_type_scat_dispersion_real
_atom_type_scat_dispersion_imag
_atom_type_scat_source
C C 0.0181 0.0091 'International Tables Vol C Tables 4.2.6.8 and 6.1.1.4'
H H 0.0000 0.0000 'International Tables Vol C Tables 4.2.6.8 and 6.1.1.4'
B B 0.0090 0.0039 'International Tables Vol C Tables 4.2.6.8 and 6.1.1.4'
Cl Cl 0.3639 0.7018 'International Tables Vol C Tables 4.2.6.8 and 6.1.1.4'
F F 0.0727 0.0534 'International Tables Vol C Tables 4.2.6.8 and 6.1.1.4'
N N 0.0311 0.0180 'International Tables Vol C Tables 4.2.6.8 and 6.1.1.4'
O O 0.0492 0.0322 'International Tables Vol C Tables 4.2.6.8 and 6.1.1.4'

loop_
_exptl_crystal_face_index_h
_exptl_crystal_face_index_k
_exptl_crystal_face_index_l
_exptl_crystal_face_perp_dist
1 0 0 0.0478
-1 0 0 0.0323
1 0 -1 0.1563
0 0 -1 0.1900
0 0 1 0.1874
-2 1 0 0.0454
2 -1 0 0.0072
-1 -1 0 0.0149
1 1 0 0.0885

loop_
_geom_angle_atom_site_label_1
_geom_angle_atom_site_label_2
_geom_angle_atom_site_label_3
_geom_angle
_geom_angle_site_symmetry_1
_geom_angle_site_symmetry_3
_geom_angle_publ_flag
N2 C3 C12 112.4(3) . . ?
C4 C3 N2 122.4(3) . . ?
C4 C3 C12 124.6(3) . . ?
O10 B1 N2 117.3(3) . . ?
O10 B1 F20 112.0(2) . . ?
O10 B1 F21 118.4(2) . . ?
F20 B1 N2 99.96(17) . . ?
F21 B1 N2 103.00(18) . . ?
F21 B1 F20 103.8(2) . . ?
C3 N2 B1 111.5(3) . . ?
C15 N2 C3 124.3(6) . . ?
C15 N2 B1 124.1(6) . . ?
B1 O10 C9 123.6(10) . . ?
C5 C6 H6 120.1 . . ?
C5 C6 C7 119.9(10) . . ?
C7 C6 H6 120.1 . . ?
C6 C5 H5 118.0 . . ?
C6 C5 C4 124.0(11) . . ?
C4 C5 H5 118.0 . . ?
C3 C4 C5 122.2(7) . . ?
C3 C4 C9 121.1(7) . . ?
C9 C4 C5 116.5(10) . . ?
O10 C9 C4 121.4(15) . . ?
O10 C9 C8 117.3(15) . . ?
C8 C9 C4 121.1(8) . . ?
C9 C8 H8 120.1 . . ?
C9 C8 C7 119.7(9) . . ?
C7 C8 H8 120.1 . . ?
C6 C7 Cl11 121.4(8) . . ?
C8 C7 Cl11 119.9(7) . . ?
C8 C7 C6 118.7(7) . . ?
C3 C12 H12 118.3 . . ?
C13 C12 C3 123.4(8) . . ?
C13 C12 H12 118.3 . . ?
N2 C15 C16 122.4(8) . . ?
N2 C15 C14 120.4(14) . . ?
C16 C15 C14 117.2(13) . . ?
C15 C16 H16 119.6 . . ?
C17 C16 C15 120.7(8) . . ?
C17 C16 H16 119.6 . . ?
C16 C17 H17 119.0 . . ?
C16 C17 C18 122.1(8) . . ?
C18 C17 H17 119.0 . . ?
C17 C18 H18 120.5 . . ?
C17 C18 C19 119.0(10) . . ?
C19 C18 H18 120.5 . . ?
C18 C19 H19 120.4 . . ?
C14 C19 C18 119.3(10) . . ?
C14 C19 H19 120.4 . . ?
C15 C14 C13 115.3(14) . . ?
C19 C14 C15 121.7(10) . . ?
C19 C14 C13 123.0(13) . . ?
C12 C13 C14 123.6(15) . . ?
C12 C13 H13 118.2 . . ?
C14 C13 H13 118.2 . . ?

loop_
_geom_bond_atom_site_label_1
_geom_bond_atom_site_label_2
_geom_bond_distance
_geom_bond_site_symmetry_2
_geom_bond_publ_flag
Cl11 C7 1.702(9) . ?
C3 N2 1.413(5) . ?
C3 C4 1.358(6) . ?
C3 C12 1.472(5) . ?
B1 N2 1.682(5) . ?
B1 O10 1.268(4) . ?
B1 F20 1.464(3) . ?
B1 F21 1.416(3) . ?
N2 C15 1.407(19) . ?
O10 C9 1.329(11) . ?
C6 H6 0.9500 . ?
C6 C5 1.31(2) . ?
C6 C7 1.428(11) . ?
C5 H5 0.9500 . ?
C5 C4 1.417(17) . ?
C4 C9 1.40(2) . ?
C9 C8 1.39(2) . ?
C8 H8 0.9500 . ?
C8 C7 1.403(10) . ?
C12 H12 0.9500 . ?
C12 C13 1.33(2) . ?
C15 C16 1.41(2) . ?
C15 C14 1.427(11) . ?
C16 H16 0.9500 . ?
C16 C17 1.340(8) . ?
C17 H17 0.9500 . ?
C17 C18 1.382(8) . ?
C18 H18 0.9500 . ?
C18 C19 1.417(12) . ?
C19 H19 0.9500 . ?
C19 C14 1.350(13) . ?
C14 C13 1.431(16) . ?
C13 H13 0.9500 . ?

loop_
_geom_torsion_atom_site_label_1
_geom_torsion_atom_site_label_2
_geom_torsion_atom_site_label_3
_geom_torsion_atom_site_label_4
_geom_torsion
_geom_torsion_site_symmetry_1
_geom_torsion_site_symmetry_2
_geom_torsion_site_symmetry_3
_geom_torsion_site_symmetry_4
_geom_torsion_publ_flag
C3 N2 C15 C16 172.8(7) . . . . ?
C3 N2 C15 C14 -9.0(13) . . . . ?
C3 C4 C9 O10 -7.8(15) . . . . ?
C3 C4 C9 C8 177.4(7) . . . . ?
C3 C12 C13 C14 2(2) . . . . ?
B1 N2 C15 C16 -3.3(14) . . . . ?
B1 N2 C15 C14 175.0(6) . . . . ?
B1 O10 C9 C4 18.9(15) . . . . ?
B1 O10 C9 C8 -166.2(7) . . . . ?
N2 C3 C4 C5 175.9(9) . . . . ?
N2 C3 C4 C9 0.8(8) . . . . ?
N2 C3 C12 C13 -6.3(11) . . . . ?
N2 B1 O10 C9 -20.2(8) . . . . ?
N2 C15 C16 C17 178.5(7) . . . . ?
N2 C15 C14 C19 -178.8(7) . . . . ?
N2 C15 C14 C13 3.3(16) . . . . ?
O10 B1 N2 C3 11.8(3) . . . . ?
O10 B1 N2 C15 -171.7(7) . . . . ?
O10 C9 C8 C7 -178.8(8) . . . . ?
C6 C5 C4 C3 -175.8(10) . . . . ?
C6 C5 C4 C9 0(2) . . . . ?
C5 C6 C7 Cl11 179.6(10) . . . . ?
C5 C6 C7 C8 -2.4(12) . . . . ?
C5 C4 C9 O10 176.8(11) . . . . ?
C5 C4 C9 C8 2.0(16) . . . . ?
C4 C3 N2 B1 -2.5(3) . . . . ?
C4 C3 N2 C15 -179.0(7) . . . . ?
C4 C3 C12 C13 -177.2(11) . . . . ?
C4 C9 C8 C7 -3.8(14) . . . . ?
C9 C8 C7 Cl11 -178.0(7) . . . . ?
C9 C8 C7 C6 4.0(10) . . . . ?
C7 C6 C5 C4 1(2) . . . . ?
C12 C3 N2 B1 -173.61(19) . . . . ?
C12 C3 N2 C15 9.9(7) . . . . ?
C12 C3 C4 C5 -14.1(10) . . . . ?
C12 C3 C4 C9 170.8(7) . . . . ?
C15 C16 C17 C18 0.2(9) . . . . ?
C15 C14 C13 C12 0(2) . . . . ?
C16 C15 C14 C19 -0.4(13) . . . . ?
C16 C15 C14 C13 -178.4(11) . . . . ?
C16 C17 C18 C19 -0.4(7) . . . . ?
C17 C18 C19 C14 0.2(7) . . . . ?
C18 C19 C14 C15 0.2(9) . . . . ?
C18 C19 C14 C13 178.0(11) . . . . ?
C19 C14 C13 C12 -177.8(11) . . . . ?
C14 C15 C16 C17 0.2(13) . . . . ?
F20 B1 N2 C3 133.07(19) . . . . ?
F20 B1 N2 C15 -50.4(7) . . . . ?
F20 B1 O10 C9 -134.9(8) . . . . ?
F21 B1 N2 C3 -120.1(2) . . . . ?
F21 B1 N2 C15 56.3(7) . . . . ?
F21 B1 O10 C9 104.3(8) . . . . ?

loop_
_exptl_oxdiff_crystal_face_indexfrac_h
_exptl_oxdiff_crystal_face_indexfrac_k
_exptl_oxdiff_crystal_face_indexfrac_l
_exptl_oxdiff_crystal_face_x
_exptl_oxdiff_crystal_face_y
_exptl_oxdiff_crystal_face_z
1.0005 0.0003 -0.0000 -0.0879 0.0309 -0.0311
-1.0005 -0.0003 0.0000 0.0879 -0.0309 0.0311
1.0012 0.0003 -0.9998 -0.1252 0.0306 0.1073
0.0006 0.0000 -0.9998 -0.0372 -0.0004 0.1383
-0.0006 -0.0000 0.9998 0.0372 0.0004 -0.1383
-2.0015 1.0001 -0.0008 0.2389 0.1349 0.0803
2.0015 -1.0001 0.0008 -0.2389 -0.1349 -0.0803
-1.0001 -1.0010 0.0008 0.0248 -0.2277 0.0130
1.0001 1.0010 -0.0008 -0.0248 0.2277 -0.0130
